data_2011622
loop_
_publ_author_name
'Kirschbaum, Kristin'
'Conrad, Olaf'
'Giolando, Dean M.'

_publ_section_title
;
 The pentacoordinate titanium complex [TiCl~2~(NMe~2~)~2~(HNMe~2~)]
;
_journal_issue 12
_journal_name_full 'Acta Crystallographica Section C'
_journal_page_first e541
_journal_page_last e541
_journal_paper_doi 10.1107/S0108270100014773
_journal_volume 56
_journal_year 2000
_chemical_formula_structural '[Ti Cl2 (C2 H6 N)2 (C2 H7 N)]'
_chemical_formula_sum 'C6 H19 Cl2 N3 Ti'
_chemical_formula_weight 252.04
_chemical_name_systematic ' ?'
_space_group_IT_number 14
_symmetry_cell_setting monoclinic
_symmetry_space_group_name_Hall '-P 2ybc'
_symmetry_space_group_name_H-M 'P 1 21/c 1'
_atom_type_scat_source 'International Tables for Xray Crystallography Vol. IV'
_cell_angle_alpha 90.00
_cell_angle_beta 96.034(9)
_cell_angle_gamma 90.00
_cell_formula_units_Z 4
_cell_length_a 8.3083(7)
_cell_length_b 11.5075(9)
_cell_length_c 13.360(2)
_cell_measurement_reflns_used 50
_cell_measurement_temperature 225(2)
_cell_measurement_theta_max 12
_cell_measurement_theta_min 10
_cell_volume 1270.2(2)
_computing_cell_refinement 'CAD-4 Operations Manual'
_computing_data_collection 'CAD-4 Operations Manual (Enraf-Nonius, 1977)'
_computing_data_reduction 'PROCESS in MolEN (Fair, 1990)'
_computing_publication_material 'CIF VAX in MolEN'
_computing_structure_refinement 'LSFM in MolEN'
_computing_structure_solution 'Patterson and Fourier (MolEN)'
_diffrn_ambient_temperature 225(2)
_diffrn_measurement_device 'Enraf-Nonius CAD-4'
_diffrn_measurement_method \q/2\q
_diffrn_radiation_type MoK\a
_diffrn_radiation_wavelength .71073
_diffrn_reflns_av_R_equivalents .022
_diffrn_reflns_limit_h_max 10
_diffrn_reflns_limit_h_min 0
_diffrn_reflns_limit_k_max 14
_diffrn_reflns_limit_k_min 0
_diffrn_reflns_limit_l_max 16
_diffrn_reflns_limit_l_min -16
_diffrn_reflns_number 2809
_diffrn_reflns_theta_max 25.97
_diffrn_reflns_theta_min 2.34
_diffrn_standards_decay_% .11
_diffrn_standards_interval_time 50
_diffrn_standards_number 3
_exptl_absorpt_coefficient_mu 1.055
_exptl_absorpt_correction_T_max .949
_exptl_absorpt_correction_T_min .799
_exptl_absorpt_correction_type '\y scan'
_exptl_absorpt_process_details '(North et al., 1968)'
_exptl_crystal_colour orange
_exptl_crystal_density_diffrn 1.32
_exptl_crystal_density_method 'not measured'
_exptl_crystal_description 'irregular block'
_exptl_crystal_F_000 528
_exptl_crystal_size_max .50
_exptl_crystal_size_mid .20
_exptl_crystal_size_min .05
_refine_diff_density_max .22
_refine_diff_density_min -.34
_refine_ls_extinction_method none
_refine_ls_goodness_of_fit_ref 1.294
_refine_ls_hydrogen_treatment refall
_refine_ls_matrix_type full
_refine_ls_number_parameters 185
_refine_ls_number_reflns 1992
_refine_ls_number_restraints 0
_refine_ls_R_factor_all .048
_refine_ls_R_factor_gt .030
_refine_ls_shift/su_max .001
_refine_ls_structure_factor_coef F
_refine_ls_weighting_details 'w = 4Fo^2^/[\s^2^(Fo^2^) + 0.0009Fo^4^]'
_refine_ls_weighting_scheme calc
_refine_ls_wR_factor_ref .040
_reflns_number_gt 1992
_reflns_number_total 2486
_reflns_threshold_expression I>3\s(I)
_cod_data_source_file qa0394.cif
_cod_data_source_block I
_cod_original_cell_volume 1270.3(4)
_cod_original_sg_symbol_H-M 'P 21/c'
_cod_original_formula_sum 'C6 H19 Cl2 N3 Ti1'
_cod_database_code 2011622
_cod_database_fobs_code 2011622

loop_
_symmetry_equiv_pos_as_xyz
'x, y, z'
'-x, y+1/2, -z+1/2'
'-x, -y, -z'
'x, -y-1/2, z-1/2'

loop_
_atom_site_aniso_label
_atom_site_aniso_U_11
_atom_site_aniso_U_22
_atom_site_aniso_U_33
_atom_site_aniso_U_12
_atom_site_aniso_U_13
_atom_site_aniso_U_23
Ti .0263(2) .0219(2) .0245(2) -.00170(10) .00160(10) .00000(10)
Cl(1) .0483(3) .0347(3) .0334(3) .0077(2) .0044(2) -.0072(2)
Cl(2) .0846(4) .0319(3) .0446(3) -.0193(3) .0255(3) -.0016(2)
N(1) .0480(10) .0289(9) .0292(9) .0082(8) .0039(8) .0009(8)
N(2) .0292(8) .0360(10) .0500(10) -.0014(8) .0028(8) -.0113(9)
N(3) .0298(8) .0323(9) .0259(8) .0008(7) .0003(7) .0001(7)
C(1) .081(2) .0440(10) .0460(10) .0000(10) .0090(10) .0130(10)
C(2) .0500(10) .0480(10) .0360(10) .0170(10) -.0020(10) -.0030(10)
C(3) .0410(10) .054(2) .062(2) .0090(10) -.0140(10) -.0080(10)
C(4) .0390(10) .060(2) .077(2) -.0100(10) .0170(10) -.006(2)
C(5) .0520(10) .0300(10) .0470(10) -.0050(10) .0040(10) -.0100(10)
C(6) .0350(10) .0560(10) .0420(10) .0050(10) .0070(10) -.0080(10)

loop_
_atom_site_label
_atom_site_fract_x
_atom_site_fract_y
_atom_site_fract_z
_atom_site_U_iso_or_equiv
_atom_site_thermal_displace_type
_atom_site_calc_flag
Ti .72390(4) .22524(3) .75747(3) .02432(8) Uani .
Cl(1) .67764(7) .36681(5) .88297(4) .03880(10) Uani .
Cl(2) .84887(9) .37154(5) .67102(5) .0524(2) Uani .
N(1) .8142(2) .1192(2) .85180(10) .0353(5) Uani .
N(2) .5096(2) .1895(2) .7165(2) .0387(5) Uani .
N(3) .8074(2) .1143(2) .63370(10) .0295(4) Uani .
C(1) .7508(4) .0191(2) .8996(2) .0569(8) Uani .
C(2) .9718(3) .1557(2) .8990(2) .0451(6) Uani .
C(3) .4305(3) .2019(2) .6145(2) .0538(7) Uani .
C(4) .3962(3) .1603(3) .7884(2) .0575(8) Uani .
C(5) .7412(3) -.0047(2) .6315(2) .0431(6) Uani .
C(6) .9850(3) .1073(2) .6348(2) .0440(6) Uani .
H(1) .832(4) -.048(3) .897(2) .110(10) Uiso .
H(2) .652(3) .002(2) .866(2) .049(7) Uiso .
H(3) .721(3) .039(3) .971(2) .090(10) Uiso .
H(4) .957(3) .182(2) .967(2) .060(8) Uiso .
H(5) 1.053(3) .100(3) .894(2) .070(9) Uiso .
H(6) 1.012(3) .222(2) .867(2) .041(7) Uiso .
H(7) .351(3) .259(2) .609(2) .069(9) Uiso .
H(8) .384(3) .128(3) .584(2) .080(10) Uiso .
H(9) .509(3) .223(3) .567(2) .072(9) Uiso .
H(10) .459(3) .161(2) .863(2) .066(9) Uiso .
H(11) .320(4) .224(3) .787(3) .110(10) Uiso .
H(12) .349(3) .085(3) .773(2) .090(10) Uiso .
H(13) .619(3) -.005(2) .626(2) .060(8) Uiso .
H(14) .782(3) -.040(2) .685(2) .059(8) Uiso .
H(15) .765(3) -.049(3) .568(2) .090(10) Uiso .
H(16) 1.009(3) .063(2) .574(2) .050(7) Uiso .
H(17) 1.028(3) .062(2) .699(2) .061(8) Uiso .
H(18) 1.039(3) .192(3) .628(2) .080(10) Uiso .
H(19) .774(2) .146(2) .588(2) .030(6) Uiso .

loop_
_geom_angle_atom_site_label_1
_geom_angle_atom_site_label_2
_geom_angle_atom_site_label_3
_geom_angle
_geom_angle_publ_flag
Cl(1) Ti Cl(2) 88.20(2) yes
Cl(1) Ti N(1) 93.14(6) yes
Cl(1) Ti N(2) 97.90(7) yes
Cl(1) Ti N(3) 169.01(5) yes
Cl(2) Ti N(1) 129.69(6) yes
Cl(2) Ti N(2) 118.38(7) yes
Cl(2) Ti N(3) 81.91(5) yes
N(1) Ti N(2) 111.22(9) yes
N(1) Ti N(3) 89.55(7) yes
N(2) Ti N(3) 91.03(8) yes
Ti N(1) C(1) 133.3(2) no
Ti N(1) C(2) 112.70(10) no
C(1) N(1) C(2) 113.1(2) no
Ti N(2) C(3) 125.4(2) no
Ti N(2) C(4) 121.7(2) no
C(3) N(2) C(4) 112.4(2) no
Ti N(3) C(5) 113.40(10) no
Ti N(3) C(6) 114.10(10) no
Ti N(3) H(19) 102(2) no
C(5) N(3) C(6) 108.7(2) no
C(5) N(3) H(19) 110(2) no
C(6) N(3) H(19) 109(2) no
N(1) C(1) H(1) 108(2) no
N(1) C(1) H(2) 107(2) no
N(1) C(1) H(3) 111(2) no
H(1) C(1) H(2) 112(2) no
H(1) C(1) H(3) 115(2) no
H(2) C(1) H(3) 102(2) no
N(1) C(2) H(4) 107.0(10) no
N(1) C(2) H(5) 113(2) no
N(1) C(2) H(6) 112.0(10) no
H(4) C(2) H(5) 116(2) no
H(4) C(2) H(6) 105(2) no
H(5) C(2) H(6) 103(2) no
N(2) C(3) H(7) 113(2) no
N(2) C(3) H(8) 114(2) no
N(2) C(3) H(9) 112(2) no
H(7) C(3) H(8) 109(2) no
H(7) C(3) H(9) 106(2) no
H(8) C(3) H(9) 102(2) no
N(2) C(4) H(10) 109.0(10) no
N(2) C(4) H(11) 106(2) no
N(2) C(4) H(12) 110(2) no
H(10) C(4) H(11) 105(2) no
H(10) C(4) H(12) 110(2) no
H(11) C(4) H(12) 115(3) no
N(3) C(5) H(13) 112(2) no
N(3) C(5) H(14) 108(2) no
N(3) C(5) H(15) 112(2) no
H(13) C(5) H(14) 111(2) no
H(13) C(5) H(15) 103(2) no
H(14) C(5) H(15) 111(2) no
N(3) C(6) H(16) 108.0(10) no
N(3) C(6) H(17) 107.0(10) no
N(3) C(6) H(18) 112.0(10) no
H(16) C(6) H(17) 110(2) no
H(16) C(6) H(18) 106(2) no
H(17) C(6) H(18) 115(2) no

loop_
_geom_bond_atom_site_label_1
_geom_bond_atom_site_label_2
_geom_bond_distance
_geom_bond_publ_flag
Ti Cl(1) 2.3976(7) yes
Ti Cl(2) 2.3449(8) yes
Ti N(1) 1.855(2) yes
Ti N(2) 1.853(2) yes
Ti N(3) 2.255(2) yes
N(1) C(1) 1.443(3) yes
N(1) C(2) 1.455(3) yes
N(2) C(3) 1.456(3) yes
N(2) C(4) 1.454(4) yes
N(3) C(5) 1.474(3) yes
N(3) C(6) 1.476(3) yes
N(3) H(19) .74(2) no
C(1) H(1) 1.03(3) no
C(1) H(2) .92(2) no
C(1) H(3) 1.04(3) no
C(2) H(4) .98(3) no
C(2) H(5) .94(3) no
C(2) H(6) .95(2) no
C(3) H(7) .92(3) no
C(3) H(8) 1.00(3) no
C(3) H(9) .99(3) no
C(4) H(10) 1.08(3) no
C(4) H(11) .96(4) no
C(4) H(12) .96(3) no
C(5) H(13) 1.01(2) no
C(5) H(14) .87(2) no
C(5) H(15) 1.02(3) no
C(6) H(16) 1.00(2) no
C(6) H(17) 1.03(2) no
C(6) H(18) 1.08(3) no
